data_2311572
loop_
_publ_author_name
'Chandrashekharappa, Sandeep'
'Bairagi, Keshab M.'
'Mohan, Mahendra K.'
'Mohanlall, Viresh'
'Kasumbwe, Kabange'
'Venugopala, Katharigatta N.'
'Nayak, Susanta K.'

_publ_section_title
;
 Crystal structure of
 1-[3,5-bis-(tri-fluoro-meth-yl)phen-yl]-2-bromo-ethan-1-one.
;
_journal_coeditor_code DS2250
_journal_issue 'Pt 6'
_journal_name_full 'Acta crystallographica. Section E, Crystallographic communications'
_journal_page_first 868
_journal_page_last 870
_journal_paper_doi 10.1107/S2056989018007478
_journal_volume 74
_journal_year 2018
_chemical_formula_iupac 'C10 H5 Br F6 O'
_chemical_formula_moiety 'C10 H5 Br F6 O'
_chemical_formula_sum 'C10 H5 Br F6 O'
_chemical_formula_weight 335.04
_chemical_name_common TrifluoroBromoacetophenone
_chemical_name_systematic
;
1-[3,5-Bis(trifluoromethyl)phenyl]-2-bromoethan-1-one
;
_space_group_IT_number 14
_space_group_name_Hall '-P 2ybc'
_space_group_name_H-M_alt 'P 1 21/c 1'
_symmetry_cell_setting monoclinic
_symmetry_space_group_name_Hall '-P 2ybc'
_symmetry_space_group_name_H-M 'P 1 21/c 1'
_atom_sites_solution_hydrogens geom
_atom_sites_solution_primary direct
_atom_sites_solution_secondary difmap
_cell_angle_alpha 90
_cell_angle_beta 104.316(5)
_cell_angle_gamma 90
_cell_formula_units_Z 4
_cell_length_a 14.156(5)
_cell_length_b 5.0111(16)
_cell_length_c 15.535(5)
_cell_measurement_reflns_used 2405
_cell_measurement_temperature 153(2)
_cell_measurement_theta_max 27.4
_cell_measurement_theta_min 2.7
_cell_volume 1067.8(6)
_computing_cell_refinement
;
SAINT (Bruker, 2012)
;
_computing_data_collection
;
APEX2 (Bruker, 2012)
;
_computing_data_reduction
;
SAINT (Bruker, 2012)
;
_computing_molecular_graphics
;
Mercury (Macrae <i>et al.</i>, 2008)
;
_computing_publication_material
;
PLATON (Spek, 2009) and PARST (Nardelli, 1995)
;
_computing_structure_refinement
;
<i>SHELXL2014</i> (Sheldrick, 2015)
;
_computing_structure_solution
;
<i>SHELXS</i> (Sheldrick, 2008)
;
_diffrn_ambient_temperature 153(2)
_diffrn_measured_fraction_theta_full 0.998
_diffrn_measured_fraction_theta_max 0.993
_diffrn_measurement_device_type 'Bruker Kappa APEXII DUO'
_diffrn_measurement_method \w
_diffrn_radiation_monochromator graphite
_diffrn_radiation_source 'fine-focus sealed tube'
_diffrn_radiation_type MoK\a
_diffrn_radiation_wavelength 0.71073
_diffrn_reflns_av_R_equivalents 0.0601
_diffrn_reflns_limit_h_max 18
_diffrn_reflns_limit_h_min -18
_diffrn_reflns_limit_k_max 6
_diffrn_reflns_limit_k_min -6
_diffrn_reflns_limit_l_max 20
_diffrn_reflns_limit_l_min -20
_diffrn_reflns_number 11628
_diffrn_reflns_reduction_process
;
;
_diffrn_reflns_theta_full 25.000
_diffrn_reflns_theta_max 27.352
_diffrn_reflns_theta_min 2.706
_exptl_absorpt_coefficient_mu 3.919
_exptl_absorpt_correction_T_max 0.759
_exptl_absorpt_correction_T_min 0.442
_exptl_absorpt_correction_type multi-scan
_exptl_absorpt_process_details
;
(SADABS; Bruker, 2012)
;
_exptl_crystal_colour colorless
_exptl_crystal_density_diffrn 2.084
_exptl_crystal_density_method 'Not Measured'
_exptl_crystal_description Needle
_exptl_crystal_F_000 648
_exptl_crystal_size_max 0.23
_exptl_crystal_size_mid 0.090
_exptl_crystal_size_min 0.060
_refine_diff_density_max 0.782
_refine_diff_density_min -1.121
_refine_ls_extinction_method none
_refine_ls_goodness_of_fit_ref 1.031
_refine_ls_hydrogen_treatment constr
_refine_ls_matrix_type full
_refine_ls_number_parameters 163
_refine_ls_number_reflns 2405
_refine_ls_number_restraints 0
_refine_ls_restrained_S_all 1.031
_refine_ls_R_factor_all 0.0719
_refine_ls_R_factor_gt 0.0413
_refine_ls_shift/su_max 0.000
_refine_ls_shift/su_mean 0.000
_refine_ls_structure_factor_coef Fsqd
_refine_ls_weighting_details 'w=1/[\s^2^(Fo^2^)+(0.0541P)^2^+0.3605P] where P=(Fo^2^+2Fc^2^)/3'
_refine_ls_weighting_scheme calc
_refine_ls_wR_factor_gt 0.0916
_refine_ls_wR_factor_ref 0.1033
_reflns_number_gt 1741
_reflns_number_total 2405
_reflns_threshold_expression 'I > 2\s(I)'
_cod_data_source_file ds2250sup1.cif
_cod_data_source_block I
_cod_original_cell_volume 1067.7(6)
_cod_original_sg_symbol_H-M 'P 21/c'
_cod_database_code 2311572

loop_
_space_group_symop_id
_space_group_symop_operation_xyz
1 x,y,z
2 -x,1/2+y,1/2-z
3 -x,-y,-z
4 x,1/2-y,1/2+z

loop_
_atom_site_type_symbol
_atom_site_label
_atom_site_fract_x
_atom_site_fract_y
_atom_site_fract_z
_atom_site_U_iso_or_equiv
_atom_site_adp_type
_atom_site_calc_flag
_atom_site_occupancy
Br Br1 0.60416(2) 0.14882(9) 0.09433(3) 0.03259(16) Uani d 1
F F1 0.21893(17) 0.1990(6) 0.38145(15) 0.0468(7) Uani d 1
F F2 0.1420(2) -0.0983(6) 0.29661(17) 0.0597(8) Uani d 1
F F3 0.07527(19) 0.2781(7) 0.3050(2) 0.0655(9) Uani d 1
F F4 0.19332(17) 0.8957(5) 0.00403(18) 0.0480(7) Uani d 1
F F5 0.07651(19) 0.8912(5) 0.06942(16) 0.0484(7) Uani d 1
F F6 0.07736(15) 0.6137(5) -0.03417(14) 0.0362(6) Uani d 1
O O1 0.45527(18) -0.0571(6) 0.18612(18) 0.0329(6) Uani d 1
C C1 0.4825(2) 0.3126(8) 0.0979(3) 0.0278(9) Uani d 1
H H1A 0.4955 0.4921 0.1249 0.033 Uiso calc 1
H H1B 0.4423 0.3352 0.0365 0.033 Uiso calc 1
C C2 0.4258(3) 0.1506(8) 0.1506(2) 0.0258(8) Uani d 1
C C3 0.3301(2) 0.2646(8) 0.1557(2) 0.0237(8) Uani d 1
C C4 0.2889(3) 0.1673(8) 0.2217(2) 0.0264(8) Uani d 1
H H4 0.3218 0.0353 0.2620 0.032 Uiso calc 1
C C5 0.1991(2) 0.2642(8) 0.2285(2) 0.0255(8) Uani d 1
C C6 0.1483(2) 0.4474(8) 0.1686(2) 0.0259(8) Uani d 1
H H6 0.0857 0.5070 0.1722 0.031 Uiso calc 1
C C7 0.1901(2) 0.5434(8) 0.1028(2) 0.0239(8) Uani d 1
C C8 0.2806(3) 0.4557(8) 0.0968(2) 0.0255(8) Uani d 1
H H8 0.3091 0.5261 0.0524 0.031 Uiso calc 1
C C9 0.1583(3) 0.1609(9) 0.3022(3) 0.0313(9) Uani d 1
C C10 0.1348(3) 0.7374(9) 0.0362(3) 0.0308(9) Uani d 1

loop_
_atom_site_aniso_label
_atom_site_aniso_U_11
_atom_site_aniso_U_22
_atom_site_aniso_U_33
_atom_site_aniso_U_12
_atom_site_aniso_U_13
_atom_site_aniso_U_23
Br1 0.0200(2) 0.0386(3) 0.0398(3) 0.00282(17) 0.00868(15) -0.0043(2)
F1 0.0405(14) 0.072(2) 0.0306(13) -0.0144(13) 0.0130(11) -0.0053(12)
F2 0.093(2) 0.044(2) 0.0531(17) -0.0302(15) 0.0394(16) -0.0108(13)
F3 0.0370(14) 0.094(2) 0.077(2) 0.0245(15) 0.0356(14) 0.0359(17)
F4 0.0332(13) 0.0366(17) 0.0686(18) -0.0044(11) 0.0020(12) 0.0237(13)
F5 0.0500(14) 0.0464(18) 0.0440(14) 0.0282(13) 0.0024(11) -0.0025(12)
F6 0.0292(11) 0.0432(17) 0.0324(12) -0.0001(10) 0.0005(9) -0.0029(10)
O1 0.0285(14) 0.0294(18) 0.0420(16) 0.0055(12) 0.0109(12) 0.0065(13)
C1 0.0188(16) 0.029(3) 0.036(2) 0.0010(15) 0.0074(15) -0.0008(17)
C2 0.0235(17) 0.023(2) 0.030(2) -0.0036(16) 0.0046(14) -0.0040(17)
C3 0.0203(17) 0.023(2) 0.028(2) -0.0016(15) 0.0056(15) -0.0021(16)
C4 0.0237(17) 0.022(2) 0.032(2) -0.0005(15) 0.0052(15) -0.0020(16)
C5 0.0230(18) 0.025(2) 0.028(2) -0.0036(15) 0.0061(15) -0.0023(16)
C6 0.0189(16) 0.025(2) 0.034(2) 0.0007(15) 0.0056(15) -0.0002(17)
C7 0.0190(16) 0.021(2) 0.029(2) 0.0009(14) 0.0017(14) -0.0010(16)
C8 0.0274(18) 0.021(2) 0.028(2) -0.0007(15) 0.0071(15) -0.0012(16)
C9 0.0253(18) 0.032(3) 0.037(2) -0.0022(17) 0.0085(16) -0.0016(18)
C10 0.0263(19) 0.029(2) 0.034(2) 0.0032(17) 0.0013(16) -0.0008(18)

loop_
_atom_type_symbol
_atom_type_description
_atom_type_scat_dispersion_real
_atom_type_scat_dispersion_imag
_atom_type_scat_source
C C 0.0033 0.0016 ' International Tables Vol C Tables 4.2.6.8 and 6.1.1.4'
H H 0.0000 0.0000 ' International Tables Vol C Tables 4.2.6.8 and 6.1.1.4'
Br Br -0.2901 2.4595 ' International Tables Vol C Tables 4.2.6.8 and 6.1.1.4'
F F 0.0171 0.0103 ' International Tables Vol C Tables 4.2.6.8 and 6.1.1.4'
O O 0.0106 0.0060 ' International Tables Vol C Tables 4.2.6.8 and 6.1.1.4'

loop_
_geom_angle_atom_site_label_1
_geom_angle_atom_site_label_2
_geom_angle_atom_site_label_3
_geom_angle
C2 C1 Br1 112.7(3)
C2 C1 H1A 109.1
Br1 C1 H1A 109.1
C2 C1 H1B 109.1
Br1 C1 H1B 109.1
H1A C1 H1B 107.8
O1 C2 C3 121.6(3)
O1 C2 C1 122.7(3)
C3 C2 C1 115.7(3)
C4 C3 C8 119.5(3)
C4 C3 C2 117.3(3)
C8 C3 C2 123.1(3)
C5 C4 C3 119.5(4)
C5 C4 H4 120.2
C3 C4 H4 120.2
C6 C5 C4 121.2(3)
C6 C5 C9 120.8(3)
C4 C5 C9 118.0(4)
C5 C6 C7 118.8(3)
C5 C6 H6 120.6
C7 C6 H6 120.6
C8 C7 C6 120.8(3)
C8 C7 C10 119.9(3)
C6 C7 C10 119.3(3)
C7 C8 C3 120.1(3)
C7 C8 H8 119.9
C3 C8 H8 119.9
F2 C9 F3 107.2(3)
F2 C9 F1 105.4(3)
F3 C9 F1 106.3(3)
F2 C9 C5 112.7(3)
F3 C9 C5 112.7(3)
F1 C9 C5 112.1(3)
F5 C10 F4 107.8(4)
F5 C10 F6 106.0(3)
F4 C10 F6 106.1(3)
F5 C10 C7 112.4(3)
F4 C10 C7 112.4(3)
F6 C10 C7 111.8(3)

loop_
_geom_bond_atom_site_label_1
_geom_bond_atom_site_label_2
_geom_bond_distance
Br1 C1 1.921(4)
F1 C9 1.329(4)
F2 C9 1.319(5)
F3 C9 1.325(4)
F4 C10 1.330(5)
F5 C10 1.324(5)
F6 C10 1.343(4)
O1 C2 1.203(5)
C1 C2 1.516(5)
C1 H1A 0.9900
C1 H1B 0.9900
C2 C3 1.490(5)
C3 C4 1.388(5)
C3 C8 1.389(5)
C4 C5 1.388(5)
C4 H4 0.9500
C5 C6 1.377(5)
C5 C9 1.497(5)
C6 C7 1.388(5)
C6 H6 0.9500
C7 C8 1.378(5)
C7 C10 1.492(5)
C8 H8 0.9500

loop_
_geom_hbond_atom_site_label_D
_geom_hbond_atom_site_label_H
_geom_hbond_atom_site_label_A
_geom_hbond_site_symmetry_A
_geom_hbond_distance_DH
_geom_hbond_distance_HA
_geom_hbond_distance_DA
_geom_hbond_angle_DHA
_geom_hbond_publ_flag
C1 H1A O1 1_565 0.99 2.57 3.501(5) 157 yes
C1 Br1 H4 2_655 1.921(3) 2.94(11) 3.882 169.13 yes
C2 O1 C2 2_645 1.203(5) 3.050(5) 4.126 148.7(3) yes
C9 F2 \p 1_545 1.318(5) 3.889 4.848 130.32 yes

loop_
_geom_torsion_atom_site_label_1
_geom_torsion_atom_site_label_2
_geom_torsion_atom_site_label_3
_geom_torsion_atom_site_label_4
_geom_torsion
Br1 C1 C2 O1 0.3(5)
Br1 C1 C2 C3 -179.6(3)
O1 C2 C3 C4 17.6(5)
C1 C2 C3 C4 -162.5(3)
O1 C2 C3 C8 -160.8(4)
C1 C2 C3 C8 19.1(5)
C8 C3 C4 C5 -0.6(6)
C2 C3 C4 C5 -179.0(3)
C3 C4 C5 C6 2.7(6)
C3 C4 C5 C9 -178.1(3)
C4 C5 C6 C7 -2.7(6)
C9 C5 C6 C7 178.2(3)
C5 C6 C7 C8 0.5(6)
C5 C6 C7 C10 178.7(4)
C6 C7 C8 C3 1.5(6)
C10 C7 C8 C3 -176.6(4)
C4 C3 C8 C7 -1.4(6)
C2 C3 C8 C7 176.9(3)
C6 C5 C9 F2 117.1(4)
C4 C5 C9 F2 -62.1(5)
C6 C5 C9 F3 -4.4(6)
C4 C5 C9 F3 176.5(4)
C6 C5 C9 F1 -124.2(4)
C4 C5 C9 F1 56.6(5)
C8 C7 C10 F5 -151.0(4)
C6 C7 C10 F5 30.9(5)
C8 C7 C10 F4 -29.3(5)
C6 C7 C10 F4 152.6(4)
C8 C7 C10 F6 89.9(4)
C6 C7 C10 F6 -88.2(4)
